data_7218274
loop_
_publ_author_name
'Carter, Korey P.'
'Zulato, Cec\'ilia H. F.'
'Cahill, Christopher L.'

_publ_section_title
;
 Exploring supramolecular assembly and luminescent behavior in a series of
 RE-p-chlorobenzoic acid-1,10-phenanthroline complexes
;
_journal_issue 44
_journal_name_full CrystEngComm
_journal_page_first 10189
_journal_paper_doi 10.1039/C4CE01806K
_journal_volume 16
_journal_year 2014
_chemical_formula_sum 'C66 H44 Ce2 Cl6 N4 O14'
_chemical_formula_weight 1609.99
_space_group_crystal_system triclinic
_space_group_IT_number 2
_space_group_name_Hall '-P 1'
_space_group_name_H-M_alt 'P -1'
_symmetry_cell_setting triclinic
_symmetry_Int_Tables_number 2
_symmetry_space_group_name_Hall '-P 1'
_symmetry_space_group_name_H-M 'P -1'
_atom_sites_solution_hydrogens mixed
_audit_creation_method SHELXL-2013
_cell_angle_alpha 98.995(6)
_cell_angle_beta 100.654(7)
_cell_angle_gamma 100.680(6)
_cell_formula_units_Z 1
_cell_length_a 8.4595(5)
_cell_length_b 12.9231(8)
_cell_length_c 15.4404(9)
_cell_measurement_reflns_used 21251
_cell_measurement_temperature 293(2)
_cell_measurement_theta_max 42.862
_cell_measurement_theta_min 4.663
_cell_volume 1598.09(18)
_computing_cell_refinement 'SAINT, Bruker-AXS'
_computing_data_collection 'APEX, Bruker-AXS'
_computing_data_reduction 'SAINT, Bruker-AXS'
_computing_molecular_graphics 'Crystal Maker (Palmer, 2009)'
_computing_publication_material 'WINGX (Farrugia, 2012)'
_computing_structure_refinement 'SHELXL-2013 (Sheldrick, 2013)'
_computing_structure_solution 'SIR92 (Gualardi, 1994)'
_diffrn_ambient_temperature 293(2)
_diffrn_measured_fraction_theta_full 1.000
_diffrn_measured_fraction_theta_max 0.998
_diffrn_measurement_device_type 'Bruker APEX II CCD'
_diffrn_measurement_method 'omega scans'
_diffrn_radiation_probe x-ray
_diffrn_radiation_type MoK\a
_diffrn_radiation_wavelength 0.71073
_diffrn_reflns_av_R_equivalents 0.0530
_diffrn_reflns_av_unetI/netI 0.0656
_diffrn_reflns_Laue_measured_fraction_full 1.000
_diffrn_reflns_Laue_measured_fraction_max 0.998
_diffrn_reflns_limit_h_max 11
_diffrn_reflns_limit_h_min -11
_diffrn_reflns_limit_k_max 16
_diffrn_reflns_limit_k_min -16
_diffrn_reflns_limit_l_max 20
_diffrn_reflns_limit_l_min -20
_diffrn_reflns_number 21250
_diffrn_reflns_point_group_measured_fraction_full 1.000
_diffrn_reflns_point_group_measured_fraction_max 0.998
_diffrn_reflns_theta_full 25.500
_diffrn_reflns_theta_max 27.608
_diffrn_reflns_theta_min 1.369
_diffrn_source 'fine-focus sealed tube'
_exptl_absorpt_coefficient_mu 1.726
_exptl_absorpt_correction_T_max 0.7456
_exptl_absorpt_correction_T_min 0.6562
_exptl_absorpt_correction_type empirical
_exptl_absorpt_process_details 'SADABS, Bruker-AXS (2008)'
_exptl_crystal_colour Colorless
_exptl_crystal_density_diffrn 1.673
_exptl_crystal_description Plate
_exptl_crystal_F_000 798
_exptl_crystal_size_max 0.12
_exptl_crystal_size_mid 0.09
_exptl_crystal_size_min 0.05
_refine_diff_density_max 0.708
_refine_diff_density_min -0.690
_refine_diff_density_rms 0.103
_refine_ls_extinction_method none
_refine_ls_goodness_of_fit_ref 0.995
_refine_ls_hydrogen_treatment mixed
_refine_ls_matrix_type full
_refine_ls_number_parameters 423
_refine_ls_number_reflns 7386
_refine_ls_number_restraints 2
_refine_ls_restrained_S_all 0.995
_refine_ls_R_factor_all 0.0570
_refine_ls_R_factor_gt 0.0384
_refine_ls_shift/su_max 0.001
_refine_ls_shift/su_mean 0.000
_refine_ls_structure_factor_coef Fsqd
_refine_ls_weighting_details 'w=1/[\s^2^(Fo^2^)+(0.0304P)^2^] where P=(Fo^2^+2Fc^2^)/3'
_refine_ls_weighting_scheme calc
_refine_ls_wR_factor_gt 0.0688
_refine_ls_wR_factor_ref 0.0755
_reflns_Friedel_coverage 0.000
_reflns_number_gt 5896
_reflns_number_total 7386
_reflns_threshold_expression 'I > 2\s(I)'
_cod_data_source_file c4ce01806k2.cif
_cod_data_source_block Compound_2
_cod_depositor_comments 'Adding full bibliography for 7218273--7218283.cif.'
_cod_original_cell_volume 1598.09(17)
_cod_database_code 7218274
_shelx_space_group_comment
;
The symmetry employed for this shelxl refinement is uniquely defined
by the following loop, which should always be used as a source of
symmetry information in preference to the above space-group names.
They are only intended as comments.
;
_shelxl_version_number 2013-4

loop_
_space_group_symop_operation_xyz
'x, y, z'
'-x, -y, -z'

loop_
_atom_site_label
_atom_site_type_symbol
_atom_site_fract_x
_atom_site_fract_y
_atom_site_fract_z
_atom_site_U_iso_or_equiv
_atom_site_adp_type
_atom_site_occupancy
_atom_site_site_symmetry_order
_atom_site_calc_flag
_atom_site_refinement_flags_posn
_atom_site_refinement_flags_adp
Ce1 Ce 0.79554(2) 0.36922(2) 0.48194(2) 0.02544(7) Uani 1 1 d . .
Cl1 Cl 0.83023(18) 0.28179(13) -0.05942(8) 0.0881(5) Uani 1 1 d . .
Cl3 Cl 0.2016(2) 0.00987(17) -0.06788(10) 0.1207(7) Uani 1 1 d . .
Cl2 Cl 0.5678(2) 0.6553(2) 0.01650(11) 0.1336(8) Uani 1 1 d . .
OW1 O 0.5129(3) 0.3720(2) 0.50943(19) 0.0393(6) Uani 1 1 d D .
O3 O 0.7118(3) 0.52069(19) 0.41953(16) 0.0351(6) Uani 1 1 d . .
O5 O 0.5904(3) 0.2664(2) 0.34861(17) 0.0411(6) Uani 1 1 d . .
O1 O 0.9889(3) 0.42897(19) 0.39049(16) 0.0362(6) Uani 1 1 d . .
O4 O 1.0627(3) 0.35254(19) 0.56719(17) 0.0388(6) Uani 1 1 d . .
N1 N 0.8683(4) 0.1804(2) 0.4184(2) 0.0348(7) Uani 1 1 d . .
O6 O 0.3440(3) 0.3065(3) 0.34274(19) 0.0619(9) Uani 1 1 d . .
N2 N 0.7220(4) 0.2024(2) 0.5628(2) 0.0388(8) Uani 1 1 d . .
C3 C 0.9013(6) -0.0196(4) 0.3365(3) 0.0648(14) Uani 1 1 d . .
H3 H 0.9092 -0.0865 0.3073 0.078 Uiso 1 1 calc R U
C1 C 0.9429(5) 0.1692(3) 0.3510(3) 0.0450(10) Uani 1 1 d . .
H1 H 0.9867 0.2307 0.3316 0.054 Uiso 1 1 calc R U
C14 C 0.9996(4) 0.4230(3) 0.2364(2) 0.0310(8) Uani 1 1 d . .
C11 C 0.7413(4) 0.1029(3) 0.5273(3) 0.0392(9) Uani 1 1 d . .
C28 C 0.3853(5) 0.1994(3) 0.2152(3) 0.0372(9) Uani 1 1 d . .
C16 C 0.8010(5) 0.3031(3) 0.1128(3) 0.0517(11) Uani 1 1 d . .
H16 H 0.7040 0.2508 0.0913 0.062 Uiso 1 1 calc R U
C15 C 0.8542(5) 0.3464(3) 0.2041(3) 0.0395(9) Uani 1 1 d . .
H15 H 0.7914 0.3236 0.2438 0.047 Uiso 1 1 calc R U
C12 C 0.8129(4) 0.0909(3) 0.4502(3) 0.0374(9) Uani 1 1 d . .
O2 O 0.8133(3) 0.4552(2) 0.64094(17) 0.0428(7) Uani 1 1 d . .
C21 C 0.7371(4) 0.6101(3) 0.2986(2) 0.0334(8) Uani 1 1 d . .
C2 C 0.9604(6) 0.0696(4) 0.3065(3) 0.0591(13) Uani 1 1 d . .
H2 H 1.0112 0.0652 0.2580 0.071 Uiso 1 1 calc R U
C26 C 0.8416(5) 0.6725(3) 0.2576(3) 0.0458(10) Uani 1 1 d . .
H26 H 0.9486 0.7050 0.2891 0.055 Uiso 1 1 calc R U
C13 C 1.0632(4) 0.4685(3) 0.3349(2) 0.0320(8) Uani 1 1 d . .
C27 C 0.4435(5) 0.2634(3) 0.3093(3) 0.0377(9) Uani 1 1 d . .
C33 C 0.2416(5) 0.2105(4) 0.1617(3) 0.0534(11) Uani 1 1 d . .
H33 H 0.1816 0.2573 0.1848 0.064 Uiso 1 1 calc R U
C10 C 0.6621(5) 0.2136(4) 0.6360(3) 0.0519(11) Uani 1 1 d . .
H10 H 0.6500 0.2813 0.6607 0.062 Uiso 1 1 calc R U
C19 C 1.0890(5) 0.4584(3) 0.1756(3) 0.0434(10) Uani 1 1 d . .
H19 H 1.1853 0.5115 0.1961 0.052 Uiso 1 1 calc R U
C4 C 0.8289(5) -0.0125(3) 0.4103(3) 0.0517(12) Uani 1 1 d . .
C30 C 0.4097(6) 0.0644(4) 0.0951(3) 0.0644(13) Uani 1 1 d . .
H30 H 0.4634 0.0125 0.0736 0.077 Uiso 1 1 calc R U
C20 C 0.8002(4) 0.5913(3) 0.3904(2) 0.0302(8) Uani 1 1 d . .
C29 C 0.4673(5) 0.1256(3) 0.1810(3) 0.0486(11) Uani 1 1 d . .
H29 H 0.5635 0.1166 0.2165 0.058 Uiso 1 1 calc R U
C7 C 0.6932(5) 0.0118(3) 0.5639(3) 0.0536(12) Uani 1 1 d . .
C24 C 0.6328(6) 0.6396(5) 0.1263(3) 0.0739(16) Uani 1 1 d . .
C23 C 0.5269(6) 0.5773(5) 0.1649(3) 0.092(2) Uani 1 1 d . .
H23 H 0.4200 0.5452 0.1329 0.110 Uiso 1 1 calc R U
C18 C 1.0359(5) 0.4153(4) 0.0851(3) 0.0535(11) Uani 1 1 d . .
H18 H 1.0969 0.4386 0.0448 0.064 Uiso 1 1 calc R U
C31 C 0.2716(6) 0.0819(4) 0.0422(3) 0.0678(14) Uani 1 1 d . .
C9 C 0.6154(6) 0.1271(4) 0.6785(3) 0.0683(14) Uani 1 1 d . .
H9 H 0.5754 0.1376 0.7307 0.082 Uiso 1 1 calc R U
C25 C 0.7896(6) 0.6870(4) 0.1716(3) 0.0592(12) Uani 1 1 d . .
H25 H 0.8607 0.7285 0.1447 0.071 Uiso 1 1 calc R U
C22 C 0.5796(5) 0.5625(4) 0.2511(3) 0.0585(13) Uani 1 1 d . .
H22 H 0.5081 0.5200 0.2772 0.070 Uiso 1 1 calc R U
C17 C 0.8935(5) 0.3385(4) 0.0549(3) 0.0508(11) Uani 1 1 d . .
C8 C 0.6308(6) 0.0280(4) 0.6409(4) 0.0710(16) Uani 1 1 d . .
H8 H 0.5988 -0.0301 0.6673 0.085 Uiso 1 1 calc R U
C6 C 0.7113(6) -0.0912(4) 0.5216(4) 0.0684(15) Uani 1 1 d . .
H6 H 0.6775 -0.1514 0.5452 0.082 Uiso 1 1 calc R U
C32 C 0.1856(6) 0.1532(4) 0.0744(3) 0.0696(14) Uani 1 1 d . .
H32 H 0.0908 0.1630 0.0382 0.083 Uiso 1 1 calc R U
C5 C 0.7752(6) -0.1018(3) 0.4494(4) 0.0710(15) Uani 1 1 d . .
H5 H 0.7854 -0.1696 0.4236 0.085 Uiso 1 1 calc R U
HW1 H 0.433(5) 0.354(4) 0.453(2) 0.091(18) Uiso 1 1 d D .
HW2 H 0.477(5) 0.424(3) 0.547(2) 0.072(15) Uiso 1 1 d D .

loop_
_atom_site_aniso_label
_atom_site_aniso_U_11
_atom_site_aniso_U_22
_atom_site_aniso_U_33
_atom_site_aniso_U_23
_atom_site_aniso_U_13
_atom_site_aniso_U_12
Ce1 0.02795(11) 0.02083(10) 0.02930(11) 0.00647(8) 0.00978(8) 0.00505(7)
Cl1 0.0881(10) 0.1286(13) 0.0334(7) -0.0037(7) 0.0017(6) 0.0171(9)
Cl3 0.0908(11) 0.1798(18) 0.0583(9) -0.0398(10) -0.0110(8) 0.0280(12)
Cl2 0.1001(12) 0.256(3) 0.0612(10) 0.0837(13) 0.0147(9) 0.0407(14)
OW1 0.0380(16) 0.0391(16) 0.0448(18) 0.0062(14) 0.0171(14) 0.0120(13)
O3 0.0337(14) 0.0328(14) 0.0470(16) 0.0178(12) 0.0162(12) 0.0121(11)
O5 0.0312(14) 0.0454(16) 0.0412(16) -0.0002(13) 0.0012(12) 0.0089(12)
O1 0.0456(15) 0.0389(14) 0.0331(14) 0.0120(12) 0.0216(12) 0.0150(12)
O4 0.0363(15) 0.0319(14) 0.0446(16) 0.0076(12) 0.0004(12) 0.0067(12)
N1 0.0387(18) 0.0251(15) 0.0387(19) 0.0058(14) 0.0013(14) 0.0096(14)
O6 0.0483(18) 0.085(2) 0.0519(19) -0.0036(17) 0.0076(15) 0.0308(17)
N2 0.0354(18) 0.0328(17) 0.049(2) 0.0161(16) 0.0091(15) 0.0033(14)
C3 0.078(4) 0.037(3) 0.072(4) -0.008(2) 0.002(3) 0.023(2)
C1 0.060(3) 0.036(2) 0.041(2) 0.0066(19) 0.010(2) 0.020(2)
C14 0.036(2) 0.0306(19) 0.030(2) 0.0081(16) 0.0106(16) 0.0114(16)
C11 0.030(2) 0.027(2) 0.056(3) 0.0155(18) -0.0028(18) -0.0002(16)
C28 0.038(2) 0.035(2) 0.039(2) 0.0083(18) 0.0115(18) 0.0049(17)
C16 0.045(3) 0.056(3) 0.045(3) 0.009(2) -0.001(2) 0.001(2)
C15 0.036(2) 0.046(2) 0.037(2) 0.0108(19) 0.0108(18) 0.0052(18)
C12 0.031(2) 0.0245(19) 0.048(2) 0.0072(17) -0.0090(18) 0.0015(16)
O2 0.0416(16) 0.0422(16) 0.0398(16) -0.0011(13) 0.0165(12) -0.0021(13)
C21 0.035(2) 0.0310(19) 0.039(2) 0.0097(17) 0.0127(17) 0.0127(16)
C2 0.071(3) 0.053(3) 0.053(3) -0.002(2) 0.006(2) 0.031(3)
C26 0.043(2) 0.046(2) 0.049(3) 0.017(2) 0.010(2) 0.005(2)
C13 0.035(2) 0.034(2) 0.032(2) 0.0046(16) 0.0143(17) 0.0143(17)
C27 0.039(2) 0.034(2) 0.042(2) 0.0096(18) 0.0088(19) 0.0099(18)
C33 0.045(3) 0.064(3) 0.049(3) 0.006(2) 0.002(2) 0.019(2)
C10 0.047(3) 0.052(3) 0.062(3) 0.023(2) 0.021(2) 0.006(2)
C19 0.045(2) 0.048(2) 0.037(2) 0.0090(19) 0.0135(19) 0.0039(19)
C4 0.048(3) 0.024(2) 0.071(3) 0.002(2) -0.009(2) 0.0051(19)
C30 0.059(3) 0.080(4) 0.049(3) -0.008(3) 0.011(2) 0.022(3)
C20 0.030(2) 0.0267(19) 0.038(2) 0.0036(16) 0.0101(17) 0.0152(16)
C29 0.041(2) 0.062(3) 0.041(2) 0.005(2) 0.0053(19) 0.014(2)
C7 0.038(2) 0.047(3) 0.072(3) 0.030(2) -0.001(2) -0.003(2)
C24 0.059(3) 0.132(5) 0.046(3) 0.046(3) 0.015(2) 0.030(3)
C23 0.039(3) 0.176(6) 0.054(3) 0.045(4) 0.001(2) -0.003(3)
C18 0.057(3) 0.072(3) 0.034(2) 0.015(2) 0.018(2) 0.008(2)
C31 0.059(3) 0.088(4) 0.042(3) -0.008(3) 0.003(2) 0.007(3)
C9 0.065(3) 0.082(4) 0.070(3) 0.048(3) 0.026(3) 0.008(3)
C25 0.060(3) 0.068(3) 0.061(3) 0.033(3) 0.025(3) 0.014(3)
C22 0.039(2) 0.095(4) 0.040(3) 0.021(3) 0.009(2) 0.003(2)
C17 0.055(3) 0.063(3) 0.033(2) 0.009(2) 0.005(2) 0.015(2)
C8 0.061(3) 0.060(3) 0.098(4) 0.059(3) 0.010(3) 0.000(3)
C6 0.061(3) 0.031(2) 0.106(5) 0.033(3) -0.002(3) -0.005(2)
C32 0.054(3) 0.098(4) 0.049(3) 0.004(3) -0.008(2) 0.027(3)
C5 0.074(4) 0.026(2) 0.102(5) 0.011(3) -0.006(3) 0.009(2)

loop_
_atom_type_symbol
_atom_type_description
_atom_type_scat_dispersion_real
_atom_type_scat_dispersion_imag
_atom_type_scat_source
C C 0.0033 0.0016 'International Tables Vol C Tables 4.2.6.8 and 6.1.1.4'
H H 0.0000 0.0000 'International Tables Vol C Tables 4.2.6.8 and 6.1.1.4'
N N 0.0061 0.0033 'International Tables Vol C Tables 4.2.6.8 and 6.1.1.4'
O O 0.0106 0.0060 'International Tables Vol C Tables 4.2.6.8 and 6.1.1.4'
Cl Cl 0.1484 0.1585 'International Tables Vol C Tables 4.2.6.8 and 6.1.1.4'
Ce Ce -0.2486 2.6331 'International Tables Vol C Tables 4.2.6.8 and 6.1.1.4'

loop_
_geom_angle_atom_site_label_1
_geom_angle_atom_site_label_2
_geom_angle_atom_site_label_3
_geom_angle
_geom_angle_site_symmetry_1
O5 Ce1 O1 91.74(8) .
O5 Ce1 O4 136.55(8) .
O1 Ce1 O4 76.57(8) .
O5 Ce1 O3 81.28(8) .
O1 Ce1 O3 71.94(8) .
O4 Ce1 O3 131.10(8) .
O5 Ce1 O2 140.10(8) .
O1 Ce1 O2 124.66(8) .
O4 Ce1 O2 74.28(8) .
O3 Ce1 O2 94.11(8) .
O5 Ce1 OW1 71.23(9) .
O1 Ce1 OW1 143.62(9) .
O4 Ce1 OW1 137.47(9) .
O3 Ce1 OW1 73.78(8) .
O2 Ce1 OW1 69.45(9) .
O5 Ce1 N2 87.75(9) .
O1 Ce1 N2 137.73(9) .
O4 Ce1 N2 75.15(9) .
O3 Ce1 N2 148.95(9) .
O2 Ce1 N2 76.00(9) .
OW1 Ce1 N2 75.19(9) .
O5 Ce1 N1 67.89(8) .
O1 Ce1 N1 79.60(9) .
O4 Ce1 N1 68.87(8) .
O3 Ce1 N1 137.04(9) .
O2 Ce1 N1 128.75(9) .
OW1 Ce1 N1 119.79(9) .
N2 Ce1 N1 61.17(9) .
C20 O3 Ce1 127.2(2) .
C27 O5 Ce1 138.7(2) .
C13 O1 Ce1 167.2(2) .
C20 O4 Ce1 140.9(2) 2_766
C1 N1 C12 117.9(3) .
C1 N1 Ce1 121.8(2) .
C12 N1 Ce1 120.0(2) .
C10 N2 C11 118.4(3) .
C10 N2 Ce1 121.0(3) .
C11 N2 Ce1 120.5(2) .
C2 C3 C4 120.8(4) .
N1 C1 C2 123.9(4) .
C15 C14 C19 118.8(3) .
C15 C14 C13 121.9(3) .
C19 C14 C13 119.3(3) .
N2 C11 C7 122.3(4) .
N2 C11 C12 118.8(3) .
C7 C11 C12 118.8(4) .
C29 C28 C33 118.3(4) .
C29 C28 C27 121.8(3) .
C33 C28 C27 119.9(4) .
C17 C16 C15 119.1(4) .
C14 C15 C16 120.6(4) .
N1 C12 C4 121.7(4) .
N1 C12 C11 118.5(3) .
C4 C12 C11 119.8(4) .
C13 O2 Ce1 108.7(2) 2_766
C22 C21 C26 118.6(4) .
C22 C21 C20 121.5(3) .
C26 C21 C20 119.8(3) .
C3 C2 C1 118.1(4) .
C25 C26 C21 121.2(4) .
O2 C13 O1 122.4(3) 2_766
O2 C13 C14 118.7(3) 2_766
O1 C13 C14 118.9(3) .
O6 C27 O5 125.6(4) .
O6 C27 C28 117.6(3) .
O5 C27 C28 116.7(3) .
C32 C33 C28 121.2(4) .
N2 C10 C9 122.9(4) .
C18 C19 C14 120.4(4) .
C3 C4 C12 117.6(4) .
C3 C4 C5 123.7(4) .
C12 C4 C5 118.7(5) .
C31 C30 C29 118.6(4) .
O4 C20 O3 124.8(3) 2_766
O4 C20 C21 117.0(3) 2_766
O3 C20 C21 118.1(3) .
C28 C29 C30 121.4(4) .
C8 C7 C11 116.9(4) .
C8 C7 C6 123.5(4) .
C11 C7 C6 119.7(5) .
C25 C24 C23 121.2(4) .
C25 C24 Cl2 119.2(4) .
C23 C24 Cl2 119.6(4) .
C24 C23 C22 119.7(4) .
C17 C18 C19 119.8(4) .
C32 C31 C30 121.5(4) .
C32 C31 Cl3 119.0(4) .
C30 C31 Cl3 119.5(4) .
C8 C9 C10 118.0(5) .
C24 C25 C26 119.0(4) .
C21 C22 C23 120.3(4) .
C18 C17 C16 121.3(4) .
C18 C17 Cl1 119.4(3) .
C16 C17 Cl1 119.2(3) .
C9 C8 C7 121.5(4) .
C5 C6 C7 121.1(4) .
C31 C32 C33 118.9(4) .
C6 C5 C4 121.9(5) .

loop_
_geom_bond_atom_site_label_1
_geom_bond_atom_site_label_2
_geom_bond_distance
_geom_bond_site_symmetry_2
Ce1 O5 2.446(2) .
Ce1 O1 2.448(2) .
Ce1 O4 2.461(2) .
Ce1 O3 2.472(2) .
Ce1 O2 2.497(2) .
Ce1 OW1 2.511(3) .
Ce1 N2 2.688(3) .
Ce1 N1 2.706(3) .
Cl1 C17 1.743(4) .
Cl3 C31 1.742(5) .
Cl2 C24 1.739(5) .
O3 C20 1.263(4) .
O5 C27 1.269(4) .
O1 C13 1.269(4) .
O4 C20 1.249(4) 2_766
N1 C1 1.317(5) .
N1 C12 1.363(4) .
O6 C27 1.237(4) .
N2 C10 1.320(5) .
N2 C11 1.368(5) .
C3 C2 1.353(6) .
C3 C4 1.388(6) .
C1 C2 1.408(5) .
C14 C15 1.381(5) .
C14 C19 1.391(5) .
C14 C13 1.499(5) .
C11 C7 1.410(5) .
C11 C12 1.433(5) .
C28 C29 1.377(5) .
C28 C33 1.382(5) .
C28 C27 1.499(5) .
C16 C17 1.370(6) .
C16 C15 1.389(5) .
C12 C4 1.423(5) .
O2 C13 1.250(4) 2_766
C21 C22 1.374(5) .
C21 C26 1.390(5) .
C21 C20 1.493(5) .
C26 C25 1.373(5) .
C13 O2 1.250(4) 2_766
C33 C32 1.383(6) .
C10 C9 1.413(6) .
C19 C18 1.377(5) .
C4 C5 1.425(6) .
C30 C31 1.373(6) .
C30 C29 1.383(6) .
C20 O4 1.249(4) 2_766
C7 C8 1.390(7) .
C7 C6 1.436(7) .
C24 C25 1.359(6) .
C24 C23 1.373(7) .
C23 C22 1.378(6) .
C18 C17 1.363(6) .
C31 C32 1.366(7) .
C9 C8 1.361(7) .
C6 C5 1.325(7) .
